data_7239090
loop_
_publ_author_name
'Tanaka, Kazuki'
'Aratani, Naoki'
'Kuzuhara, Daiki'
'Sakamoto, Sadaaki'
'Okujima, Tetsuo'
'Ono, Noboru'
'Uno, Hidemitsu'
'Yamada, Hiroko'

_publ_section_title
;
 A soluble bispentacenequinone precursor for creation of directly
 6,6&#x2032;-linked bispentacenes and a
 tetracyanobipentacenequinodimethane
;
_journal_issue 35
_journal_name_full 'RSC Advances'
_journal_page_first 15310
_journal_paper_doi 10.1039/c3ra41914b
_journal_volume 3
_journal_year 2013
_chemical_formula_moiety 'C68 H46 F12, 4(C H Cl3) '
_chemical_formula_sum 'C72 H50 Cl12 F12'
_chemical_formula_weight 1568.52
_space_group_IT_number 15
_space_group_name_Hall '-C 2yc'
_space_group_name_H-M_alt 'C 1 2/c 1'
_symmetry_cell_setting monoclinic
_symmetry_Int_Tables_number 15
_symmetry_space_group_name_Hall '-C 2yc'
_symmetry_space_group_name_H-M 'C 1 2/c 1'
_atom_sites_solution_hydrogens geom
_atom_sites_solution_primary direct
_atom_sites_solution_secondary difmap
_audit_creation_method SHELXL-97
_cell_angle_alpha 90.00
_cell_angle_beta 130.4530(10)
_cell_angle_gamma 90.00
_cell_formula_units_Z 4
_cell_length_a 24.6901(5)
_cell_length_b 21.1291(5)
_cell_length_c 17.5492(4)
_cell_measurement_reflns_used 30347
_cell_measurement_temperature 103(2)
_cell_measurement_theta_max 25.39
_cell_measurement_theta_min 3.03
_cell_volume 6966.4(3)
_computing_structure_refinement 'SHELXL-97 (Sheldrick, 1997)'
_computing_structure_solution 'SHELXS-97 (Sheldrick, 1990)'
_diffrn_ambient_temperature 103(2)
_diffrn_detector_area_resol_mean 10.000
_diffrn_measured_fraction_theta_full 0.995
_diffrn_measured_fraction_theta_max 0.995
_diffrn_measurement_device_type 'Rigaku R-AXIS RAPID'
_diffrn_measurement_method \w
_diffrn_radiation_monochromator graphite
_diffrn_radiation_source 'fine-focus sealed tube'
_diffrn_radiation_type MoK\a
_diffrn_radiation_wavelength 0.71075
_diffrn_reflns_av_R_equivalents 0.0443
_diffrn_reflns_av_sigmaI/netI 0.0257
_diffrn_reflns_limit_h_max 29
_diffrn_reflns_limit_h_min -29
_diffrn_reflns_limit_k_max 25
_diffrn_reflns_limit_k_min -25
_diffrn_reflns_limit_l_max 21
_diffrn_reflns_limit_l_min -21
_diffrn_reflns_number 48911
_diffrn_reflns_theta_full 25.35
_diffrn_reflns_theta_max 25.35
_diffrn_reflns_theta_min 3.02
_exptl_absorpt_coefficient_mu 0.552
_exptl_absorpt_correction_T_max 0.9469
_exptl_absorpt_correction_T_min 0.9317
_exptl_absorpt_correction_type multi-scan
_exptl_absorpt_process_details 'ABSCOR (Rigaku, 1995)'
_exptl_crystal_colour colorless
_exptl_crystal_density_diffrn 1.496
_exptl_crystal_density_method 'not measured'
_exptl_crystal_description block
_exptl_crystal_F_000 3176
_exptl_crystal_size_max 0.13
_exptl_crystal_size_mid 0.10
_exptl_crystal_size_min 0.10
_refine_diff_density_max 1.103
_refine_diff_density_min -0.574
_refine_diff_density_rms 0.115
_refine_ls_extinction_method none
_refine_ls_goodness_of_fit_ref 1.064
_refine_ls_hydrogen_treatment constr
_refine_ls_matrix_type full
_refine_ls_number_parameters 530
_refine_ls_number_reflns 6362
_refine_ls_number_restraints 9
_refine_ls_restrained_S_all 1.072
_refine_ls_R_factor_all 0.0854
_refine_ls_R_factor_gt 0.0693
_refine_ls_shift/su_max 0.000
_refine_ls_shift/su_mean 0.000
_refine_ls_structure_factor_coef Fsqd
_refine_ls_weighting_details 'calc w=1/[\s^2^(Fo^2^)+(0.1354P)^2^+6.3719P] where P=(Fo^2^+2Fc^2^)/3'
_refine_ls_weighting_scheme calc
_refine_ls_wR_factor_gt 0.2002
_refine_ls_wR_factor_ref 0.2151
_reflns_number_gt 4725
_reflns_number_total 6362
_reflns_threshold_expression >2sigma(I)
_cod_data_source_file c3ra41914b.txt
_cod_data_source_block shelxl5
_cod_original_sg_symbol_H-M 'C 2/c'
_cod_database_code 7239090

loop_
_symmetry_equiv_pos_as_xyz
'x, y, z'
'-x, y, -z+1/2'
'x+1/2, y+1/2, z'
'-x+1/2, y+1/2, -z+1/2'
'-x, -y, -z'
'x, -y, z-1/2'
'-x+1/2, -y+1/2, -z'
'x+1/2, -y+1/2, z-1/2'

loop_
_atom_site_label
_atom_site_type_symbol
_atom_site_fract_x
_atom_site_fract_y
_atom_site_fract_z
_atom_site_U_iso_or_equiv
_atom_site_adp_type
_atom_site_occupancy
_atom_site_symmetry_multiplicity
_atom_site_calc_flag
_atom_site_refinement_flags
_atom_site_disorder_assembly
_atom_site_disorder_group
Cl1 Cl 0.5185(3) 0.1895(2) 0.5622(5) 0.0460(19) Uani 0.43(3) 1 d P A 1
Cl2 Cl 0.4239(3) 0.2660(2) 0.3823(6) 0.0487(19) Uani 0.43(3) 1 d P A 1
Cl3 Cl 0.5349(10) 0.3243(6) 0.5879(12) 0.082(2) Uani 0.43(3) 1 d P A 1
Cl7 Cl 0.5181(4) 0.1984(6) 0.5710(7) 0.115(3) Uani 0.57(3) 1 d P A 2
Cl8 Cl 0.4148(6) 0.2720(3) 0.4037(8) 0.105(3) Uani 0.57(3) 1 d P A 2
Cl9 Cl 0.5341(7) 0.3336(7) 0.5644(13) 0.111(3) Uani 0.57(3) 1 d P A 2
Cl4 Cl 0.74640(10) -0.05770(9) 0.99451(16) 0.0965(8) Uani 0.793(5) 1 d P B 1
Cl5 Cl 0.85031(8) -0.01162(10) 0.98418(14) 0.0659(5) Uani 0.793(5) 1 d P B 1
Cl6 Cl 0.75760(11) 0.07554(10) 0.9822(3) 0.1139(11) Uani 0.793(5) 1 d P B 1
Cl10 Cl 0.7586(4) 0.0897(3) 0.9270(7) 0.079(2) Uani 0.207(5) 1 d PD B 2
Cl11 Cl 0.7312(6) -0.0062(6) 1.0022(9) 0.148(5) Uiso 0.207(5) 1 d PD B 2
Cl12 Cl 0.8447(6) -0.0209(6) 1.0025(9) 0.101(4) Uiso 0.207(5) 1 d PD B 2
F1 F 0.3354(13) -0.2452(16) 0.1530(16) 0.142(9) Uani 0.45(5) 1 d P C 5
F2 F 0.3711(18) -0.3002(13) 0.094(3) 0.128(10) Uani 0.45(5) 1 d P C 5
F3 F 0.3251(11) -0.2161(10) 0.023(2) 0.099(5) Uani 0.45(5) 1 d P C 5
F7 F 0.3757(16) -0.3061(10) 0.131(2) 0.113(6) Uani 0.55(5) 1 d P C 6
F8 F 0.3349(15) -0.2351(17) 0.0291(18) 0.156(10) Uani 0.55(5) 1 d P C 6
F9 F 0.3226(7) -0.2290(7) 0.1289(16) 0.109(5) Uani 0.55(5) 1 d PU C 6
F4 F 0.6056(14) 0.4649(10) 0.1706(18) 0.086(6) Uani 0.37(5) 1 d P D 7
F6 F 0.6110(8) 0.5443(15) 0.2383(15) 0.083(6) Uani 0.37(5) 1 d P D 7
F10 F 0.6214(12) 0.4786(14) 0.216(4) 0.161(10) Uani 0.63(5) 1 d P D 8
F11 F 0.5905(17) 0.5655(10) 0.2389(10) 0.116(6) Uani 0.63(5) 1 d P D 8
F5 F 0.52112(16) 0.52241(15) 0.0938(2) 0.0938(9) Uani 1 1 d . D .
C1 C 0.5000 -0.03946(17) 0.2500 0.0292(8) Uani 1 2 d S . .
C2 C 0.53720(13) -0.00618(12) 0.2267(2) 0.0289(6) Uani 1 1 d . . .
C3 C 0.57300(14) -0.03784(13) 0.1980(2) 0.0315(6) Uani 1 1 d . . .
H3 H 0.5733 -0.0828 0.1967 0.038 Uiso 1 1 calc R . .
C4 C 0.60641(14) -0.00493(13) 0.1727(2) 0.0317(6) Uani 1 1 d . . .
C5 C 0.64267(15) -0.03208(14) 0.1364(2) 0.0382(7) Uani 1 1 d . . .
H5 H 0.6414 -0.0794 0.1349 0.046 Uiso 1 1 calc R . .
C6 C 0.71897(16) -0.00673(15) 0.2046(2) 0.0418(7) Uani 1 1 d . . .
H6 H 0.7600 -0.0329 0.2399 0.050 Uiso 1 1 calc R . .
C7 C 0.72128(16) 0.06012(15) 0.2089(2) 0.0410(7) Uani 1 1 d . . .
H7 H 0.7642 0.0839 0.2480 0.049 Uiso 1 1 calc R . .
C8 C 0.64683(15) 0.09017(13) 0.1435(2) 0.0367(7) Uani 1 1 d . . .
H8 H 0.6490 0.1374 0.1472 0.044 Uiso 1 1 calc R . .
C9 C 0.60798(14) 0.06301(13) 0.1752(2) 0.0313(6) Uani 1 1 d . . .
C10 C 0.57426(14) 0.09497(12) 0.2012(2) 0.0302(6) Uani 1 1 d . . .
H10 H 0.5752 0.1399 0.2022 0.036 Uiso 1 1 calc R . .
C11 C 0.53731(13) 0.06228(12) 0.22700(19) 0.0283(6) Uani 1 1 d . . .
C12 C 0.5000 0.09536(17) 0.2500 0.0273(8) Uani 1 2 d S . .
C13 C 0.60487(17) -0.00387(16) 0.0322(2) 0.0435(7) Uani 1 1 d . . .
H13A H 0.6278 -0.0197 0.0060 0.052 Uiso 1 1 calc R . .
H13B H 0.5545 -0.0177 -0.0142 0.052 Uiso 1 1 calc R . .
C14 C 0.60785(17) 0.06590(15) 0.0360(2) 0.0420(7) Uani 1 1 d . . .
H14A H 0.5589 0.0832 -0.0098 0.050 Uiso 1 1 calc R . .
H14B H 0.6330 0.0811 0.0128 0.050 Uiso 1 1 calc R . .
C15 C 0.5000 0.16624(16) 0.2500 0.0268(8) Uani 1 2 d S . .
C16 C 0.55232(14) 0.19949(12) 0.3395(2) 0.0285(6) Uani 1 1 d . . .
C17 C 0.60614(14) 0.16727(12) 0.4308(2) 0.0308(6) Uani 1 1 d . . .
H17 H 0.6063 0.1223 0.4323 0.037 Uiso 1 1 calc R . .
C18 C 0.65716(15) 0.19985(13) 0.5157(2) 0.0328(6) Uani 1 1 d . . .
C19 C 0.71951(15) 0.17265(14) 0.6165(2) 0.0373(7) Uani 1 1 d . . .
H19 H 0.7188 0.1253 0.6165 0.045 Uiso 1 1 calc R . .
C20 C 0.71814(17) 0.20062(15) 0.6957(2) 0.0427(7) Uani 1 1 d . . .
H20 H 0.7171 0.1759 0.7399 0.051 Uiso 1 1 calc R . .
C21 C 0.71863(18) 0.26800(16) 0.6953(2) 0.0462(8) Uani 1 1 d . . .
H21 H 0.7177 0.2935 0.7391 0.055 Uiso 1 1 calc R . .
C22 C 0.72083(17) 0.29472(14) 0.6159(2) 0.0414(7) Uani 1 1 d . . .
H22 H 0.7205 0.3420 0.6150 0.050 Uiso 1 1 calc R . .
C23 C 0.65813(15) 0.26705(13) 0.5159(2) 0.0342(6) Uani 1 1 d . . .
C24 C 0.60717(15) 0.30028(13) 0.4306(2) 0.0342(6) Uani 1 1 d . . .
H24 H 0.6080 0.3452 0.4319 0.041 Uiso 1 1 calc R . .
C25 C 0.55245(14) 0.26776(12) 0.3390(2) 0.0294(6) Uani 1 1 d . . .
C26 C 0.5000 0.30040(17) 0.2500 0.0311(8) Uani 1 2 d S . .
C27 C 0.78701(16) 0.19886(16) 0.6396(2) 0.0441(7) Uani 1 1 d . . .
H27A H 0.8295 0.1833 0.7059 0.053 Uiso 1 1 calc R . .
H27B H 0.7895 0.1831 0.5888 0.053 Uiso 1 1 calc R . .
C28 C 0.78745(17) 0.26755(15) 0.6394(2) 0.0454(8) Uani 1 1 d . . .
H28A H 0.7905 0.2827 0.5889 0.054 Uiso 1 1 calc R . .
H28B H 0.8300 0.2830 0.7059 0.054 Uiso 1 1 calc R . .
C29 C 0.5000 -0.2429(2) 0.2500 0.0506(12) Uani 1 2 d S . .
H29 H 0.5000 -0.2879 0.2500 0.061 Uiso 1 2 calc SR . .
C30 C 0.43704(18) -0.20989(14) 0.1863(3) 0.0440(8) Uani 1 1 d . C .
C31 C 0.43660(15) -0.14418(13) 0.1857(2) 0.0366(7) Uani 1 1 d . . .
H31 H 0.3927 -0.1222 0.1410 0.044 Uiso 1 1 calc R . .
C32 C 0.5000 -0.11005(17) 0.2500 0.0308(8) Uani 1 2 d S . .
C33 C 0.3668(2) -0.24390(17) 0.1159(4) 0.0616(11) Uani 1 1 d . . .
C34 C 0.5000 0.5035(2) 0.2500 0.0608(16) Uani 1 2 d S . .
H34 H 0.5000 0.5484 0.2500 0.073 Uiso 1 2 calc SR . .
C35 C 0.53242(17) 0.47069(15) 0.2211(3) 0.0509(9) Uani 1 1 d . D .
C36 C 0.53206(15) 0.40463(14) 0.2200(2) 0.0409(7) Uani 1 1 d . . .
H36 H 0.5536 0.3823 0.1987 0.049 Uiso 1 1 calc R . .
C37 C 0.5000 0.37166(18) 0.2500 0.0348(9) Uani 1 2 d S . .
C38 C 0.5664(2) 0.5050(2) 0.1870(4) 0.0789(15) Uani 1 1 d . . .
C39 C 0.5077(2) 0.26178(17) 0.5025(3) 0.0565(9) Uani 1 1 d . . .
H39 H 0.5431 0.2607 0.4923 0.068 Uiso 1 1 calc R A 1
C40 C 0.7648(2) 0.00271(19) 0.9446(3) 0.0619(10) Uani 1 1 d D . .
H40 H 0.7290 0.0004 0.8698 0.074 Uiso 1 1 calc R B 1

loop_
_atom_site_aniso_label
_atom_site_aniso_U_11
_atom_site_aniso_U_22
_atom_site_aniso_U_33
_atom_site_aniso_U_23
_atom_site_aniso_U_13
_atom_site_aniso_U_12
Cl1 0.050(2) 0.032(3) 0.050(2) 0.0086(14) 0.0305(19) 0.0034(11)
Cl2 0.048(2) 0.0352(19) 0.053(2) 0.0011(12) 0.0286(15) -0.0006(10)
Cl3 0.104(3) 0.047(2) 0.096(4) -0.022(3) 0.065(3) -0.0137(18)
Cl7 0.102(4) 0.146(6) 0.098(4) 0.042(3) 0.065(3) -0.004(3)
Cl8 0.107(3) 0.071(2) 0.068(3) 0.0071(17) 0.026(2) 0.006(2)
Cl9 0.100(3) 0.088(6) 0.125(7) -0.064(5) 0.064(5) -0.023(4)
Cl4 0.1125(14) 0.0823(13) 0.1397(17) 0.0207(10) 0.1018(14) 0.0050(9)
Cl5 0.0397(7) 0.0908(12) 0.0526(9) 0.0136(7) 0.0234(7) 0.0014(6)
Cl6 0.0674(10) 0.0560(10) 0.140(2) -0.0260(13) 0.0321(13) 0.0023(8)
Cl10 0.070(4) 0.053(3) 0.078(5) -0.020(3) 0.032(3) 0.000(3)
F1 0.089(10) 0.25(2) 0.096(8) -0.024(10) 0.063(7) -0.088(11)
F2 0.089(7) 0.046(12) 0.16(2) -0.058(13) 0.044(13) -0.026(8)
F3 0.067(6) 0.061(7) 0.077(8) -0.007(4) 0.006(5) -0.036(5)
F7 0.098(7) 0.035(4) 0.147(15) -0.012(7) 0.054(11) -0.033(4)
F8 0.150(15) 0.16(2) 0.063(7) -0.019(11) 0.027(9) -0.113(14)
F9 0.054(4) 0.085(6) 0.164(11) -0.071(6) 0.060(6) -0.040(4)
F4 0.107(12) 0.060(7) 0.139(12) 0.022(8) 0.101(11) 0.003(6)
F6 0.069(9) 0.056(10) 0.100(7) -0.011(7) 0.044(6) -0.040(6)
F10 0.089(8) 0.145(14) 0.27(2) 0.126(14) 0.124(14) 0.034(8)
F11 0.179(12) 0.055(7) 0.100(5) -0.013(4) 0.083(7) -0.065(8)
F5 0.0882(19) 0.103(2) 0.0770(18) 0.0178(16) 0.0476(16) -0.0187(16)
C1 0.0271(18) 0.0227(18) 0.0255(18) 0.000 0.0115(15) 0.000
C2 0.0244(13) 0.0221(13) 0.0290(14) -0.0011(10) 0.0123(11) 0.0007(10)
C3 0.0296(13) 0.0221(13) 0.0332(14) -0.0023(11) 0.0161(12) 0.0011(10)
C4 0.0257(13) 0.0285(14) 0.0322(15) -0.0021(11) 0.0149(12) 0.0024(10)
C5 0.0356(15) 0.0297(14) 0.0489(18) -0.0048(13) 0.0273(14) 0.0013(12)
C6 0.0317(15) 0.0437(17) 0.0438(18) -0.0013(13) 0.0217(14) 0.0042(12)
C7 0.0324(15) 0.0430(17) 0.0457(18) -0.0100(14) 0.0245(14) -0.0040(12)
C8 0.0395(15) 0.0294(14) 0.0460(17) -0.0033(12) 0.0298(14) -0.0019(12)
C9 0.0279(13) 0.0284(14) 0.0307(14) -0.0029(11) 0.0160(12) -0.0001(10)
C10 0.0315(13) 0.0205(12) 0.0330(14) -0.0016(10) 0.0185(12) -0.0001(10)
C11 0.0281(13) 0.0217(13) 0.0268(13) -0.0007(10) 0.0141(11) 0.0003(10)
C12 0.0265(17) 0.0215(17) 0.0265(18) 0.000 0.0140(15) 0.000
C13 0.0384(16) 0.0513(19) 0.0381(17) -0.0121(14) 0.0237(14) -0.0031(13)
C14 0.0448(17) 0.0429(17) 0.0409(17) 0.0038(13) 0.0290(15) 0.0080(13)
C15 0.0268(18) 0.0211(17) 0.033(2) 0.000 0.0197(16) 0.000
C16 0.0300(14) 0.0221(13) 0.0331(15) -0.0012(10) 0.0203(12) -0.0007(10)
C17 0.0322(14) 0.0206(13) 0.0373(15) 0.0011(11) 0.0215(13) -0.0008(10)
C18 0.0349(14) 0.0295(14) 0.0343(15) -0.0002(11) 0.0226(13) -0.0031(11)
C19 0.0337(15) 0.0302(14) 0.0346(15) 0.0016(12) 0.0161(13) -0.0047(11)
C20 0.0436(17) 0.0405(17) 0.0356(16) -0.0017(13) 0.0220(14) -0.0086(13)
C21 0.0497(19) 0.0469(18) 0.0354(17) -0.0088(13) 0.0246(15) -0.0111(14)
C22 0.0464(17) 0.0294(15) 0.0374(17) -0.0041(12) 0.0222(15) -0.0105(13)
C23 0.0353(15) 0.0290(14) 0.0349(15) -0.0039(11) 0.0213(13) -0.0075(11)
C24 0.0412(16) 0.0224(13) 0.0408(16) -0.0033(11) 0.0274(14) -0.0047(11)
C25 0.0313(14) 0.0217(13) 0.0350(15) -0.0009(11) 0.0215(13) -0.0019(10)
C26 0.037(2) 0.0191(18) 0.040(2) 0.000 0.0266(19) 0.000
C27 0.0354(16) 0.0471(18) 0.0364(16) 0.0026(13) 0.0173(14) -0.0054(13)
C28 0.0398(17) 0.0465(18) 0.0353(16) -0.0032(13) 0.0179(14) -0.0149(14)
C29 0.065(3) 0.0193(19) 0.069(3) 0.000 0.044(3) 0.000
C30 0.0511(19) 0.0279(15) 0.0491(19) -0.0069(13) 0.0307(16) -0.0089(13)
C31 0.0381(16) 0.0265(14) 0.0368(16) -0.0016(11) 0.0206(13) -0.0027(11)
C32 0.034(2) 0.0226(18) 0.032(2) 0.000 0.0194(17) 0.000
C33 0.061(2) 0.037(2) 0.071(3) -0.0134(18) 0.036(2) -0.0156(17)
C34 0.043(3) 0.020(2) 0.065(3) 0.000 0.011(2) 0.000
C35 0.0371(16) 0.0287(16) 0.052(2) 0.0125(14) 0.0137(15) -0.0041(13)
C36 0.0353(15) 0.0310(15) 0.0429(17) 0.0067(12) 0.0193(14) 0.0005(12)
C37 0.031(2) 0.0218(19) 0.038(2) 0.000 0.0162(18) 0.000
C38 0.054(3) 0.049(2) 0.094(3) 0.031(2) 0.030(2) -0.009(2)
C39 0.068(2) 0.046(2) 0.061(2) -0.0058(16) 0.044(2) -0.0068(16)
C40 0.050(2) 0.066(2) 0.056(2) -0.0026(18) 0.0287(19) -0.0043(17)

loop_
_atom_type_symbol
_atom_type_description
_atom_type_scat_dispersion_real
_atom_type_scat_dispersion_imag
_atom_type_scat_source
C C 0.0033 0.0016 'International Tables Vol C Tables 4.2.6.8 and 6.1.1.4'
H H 0.0000 0.0000 'International Tables Vol C Tables 4.2.6.8 and 6.1.1.4'
F F 0.0171 0.0103 'International Tables Vol C Tables 4.2.6.8 and 6.1.1.4'
Cl Cl 0.1484 0.1585 'International Tables Vol C Tables 4.2.6.8 and 6.1.1.4'

loop_
_geom_angle_atom_site_label_1
_geom_angle_atom_site_label_2
_geom_angle_atom_site_label_3
_geom_angle
_geom_angle_site_symmetry_1
_geom_angle_site_symmetry_3
C2 C1 C2 120.3(3) . 2_655
C2 C1 C32 119.87(16) . .
C2 C1 C32 119.87(16) 2_655 .
C1 C2 C3 122.3(2) . .
C1 C2 C11 119.8(2) . .
C3 C2 C11 117.9(2) . .
C4 C3 C2 121.3(2) . .
C4 C3 H3 119.3 . .
C2 C3 H3 119.3 . .
C3 C4 C9 120.9(3) . .
C3 C4 C5 126.7(2) . .
C9 C4 C5 112.4(2) . .
C4 C5 C6 107.7(2) . .
C4 C5 C13 106.7(2) . .
C6 C5 C13 106.5(3) . .
C4 C5 H5 111.9 . .
C6 C5 H5 111.9 . .
C13 C5 H5 111.9 . .
C7 C6 C5 112.2(3) . .
C7 C6 H6 123.9 . .
C5 C6 H6 123.9 . .
C6 C7 C8 112.7(3) . .
C6 C7 H7 123.7 . .
C8 C7 H7 123.7 . .
C9 C8 C7 107.9(2) . .
C9 C8 C14 106.5(2) . .
C7 C8 C14 105.7(2) . .
C9 C8 H8 112.1 . .
C7 C8 H8 112.1 . .
C14 C8 H8 112.1 . .
C10 C9 C4 119.7(3) . .
C10 C9 C8 127.8(3) . .
C4 C9 C8 112.5(2) . .
C9 C10 C11 121.4(2) . .
C9 C10 H10 119.3 . .
C11 C10 H10 119.3 . .
C12 C11 C10 121.4(2) . .
C12 C11 C2 119.8(2) . .
C10 C11 C2 118.8(2) . .
C11 C12 C11 120.5(3) 2_655 .
C11 C12 C15 119.77(16) 2_655 .
C11 C12 C15 119.77(16) . .
C14 C13 C5 111.1(3) . .
C14 C13 H13A 109.4 . .
C5 C13 H13A 109.4 . .
C14 C13 H13B 109.4 . .
C5 C13 H13B 109.4 . .
H13A C13 H13B 108.0 . .
C13 C14 C8 111.1(3) . .
C13 C14 H14A 109.4 . .
C8 C14 H14A 109.4 . .
C13 C14 H14B 109.4 . .
C8 C14 H14B 109.4 . .
H14A C14 H14B 108.0 . .
C16 C15 C16 120.4(3) . 2_655
C16 C15 C12 119.81(16) . .
C16 C15 C12 119.81(16) 2_655 .
C15 C16 C17 121.7(2) . .
C15 C16 C25 119.6(2) . .
C17 C16 C25 118.7(2) . .
C18 C17 C16 121.0(2) . .
C18 C17 H17 119.5 . .
C16 C17 H17 119.5 . .
C17 C18 C23 120.8(3) . .
C17 C18 C19 127.2(3) . .
C23 C18 C19 112.0(2) . .
C18 C19 C20 108.0(2) . .
C18 C19 C27 106.1(2) . .
C20 C19 C27 106.3(2) . .
C18 C19 H19 112.0 . .
C20 C19 H19 112.0 . .
C27 C19 H19 112.0 . .
C21 C20 C19 112.1(3) . .
C21 C20 H20 123.9 . .
C19 C20 H20 123.9 . .
C20 C21 C22 112.1(3) . .
C20 C21 H21 123.9 . .
C22 C21 H21 123.9 . .
C23 C22 C28 106.3(3) . .
C23 C22 C21 107.4(2) . .
C28 C22 C21 106.4(3) . .
C23 C22 H22 112.1 . .
C28 C22 H22 112.1 . .
C21 C22 H22 112.1 . .
C24 C23 C18 120.6(3) . .
C24 C23 C22 126.4(3) . .
C18 C23 C22 113.1(2) . .
C23 C24 C25 120.5(2) . .
C23 C24 H24 119.7 . .
C25 C24 H24 119.7 . .
C26 C25 C24 122.0(2) . .
C26 C25 C16 119.6(2) . .
C24 C25 C16 118.4(2) . .
C25 C26 C25 121.1(3) 2_655 .
C25 C26 C37 119.44(16) 2_655 .
C25 C26 C37 119.44(16) . .
C28 C27 C19 111.5(3) . .
C28 C27 H27A 109.3 . .
C19 C27 H27A 109.3 . .
C28 C27 H27B 109.3 . .
C19 C27 H27B 109.3 . .
H27A C27 H27B 108.0 . .
C27 C28 C22 111.7(3) . .
C27 C28 H28A 109.3 . .
C22 C28 H28A 109.3 . .
C27 C28 H28B 109.3 . .
C22 C28 H28B 109.3 . .
H28A C28 H28B 108.0 . .
C30 C29 C30 119.2(4) 2_655 .
C30 C29 H29 120.4 2_655 .
C30 C29 H29 120.4 . .
C29 C30 C31 120.8(3) . .
C29 C30 C33 121.1(3) . .
C31 C30 C33 118.1(3) . .
C30 C31 C32 120.7(3) . .
C30 C31 H31 119.6 . .
C32 C31 H31 119.6 . .
C31 C32 C31 117.9(4) . 2_655
C31 C32 C1 121.07(18) . .
C31 C32 C1 121.07(18) 2_655 .
F9 C33 F7 104.6(14) . .
F9 C33 F3 92.3(16) . .
F7 C33 F3 124.2(14) . .
F9 C33 F2 121.7(19) . .
F7 C33 F2 27(2) . .
F3 C33 F2 101(2) . .
F9 C33 F1 21.1(14) . .
F7 C33 F1 87.1(16) . .
F3 C33 F1 112.1(19) . .
F2 C33 F1 108.8(17) . .
F9 C33 F8 104.8(16) . .
F7 C33 F8 107.5(16) . .
F3 C33 F8 18(2) . .
F2 C33 F8 82.9(16) . .
F1 C33 F8 122.1(16) . .
F9 C33 C30 113.2(6) . .
F7 C33 C30 110.7(13) . .
F3 C33 C30 110.2(10) . .
F2 C33 C30 114.6(16) . .
F1 C33 C30 110.1(8) . .
F8 C33 C30 115.4(12) . .
C35 C34 C35 119.8(4) . 2_655
C35 C34 H34 120.1 . .
C35 C34 H34 120.1 2_655 .
C34 C35 C36 120.5(3) . .
C34 C35 C38 120.9(3) . .
C36 C35 C38 118.6(4) . .
C37 C36 C35 119.7(3) . .
C37 C36 H36 120.1 . .
C35 C36 H36 120.1 . .
C36 C37 C36 119.8(4) . 2_655
C36 C37 C26 120.08(19) . .
C36 C37 C26 120.08(19) 2_655 .
F6 C38 F10 77.0(11) . .
F6 C38 F5 111.9(10) . .
F10 C38 F5 118(2) . .
F6 C38 F4 98.5(14) . .
F10 C38 F4 28(2) . .
F5 C38 F4 93.2(11) . .
F6 C38 F11 27.6(8) . .
F10 C38 F11 104.3(11) . .
F5 C38 F11 102.0(9) . .
F4 C38 F11 125.7(14) . .
F6 C38 C35 121.1(12) . .
F10 C38 C35 111.7(8) . .
F5 C38 C35 113.1(3) . .
F4 C38 C35 114.6(9) . .
F11 C38 C35 106.5(10) . .
Cl7 C39 Cl9 115.1(5) . .
Cl7 C39 Cl2 114.2(4) . .
Cl9 C39 Cl2 112.4(7) . .
Cl7 C39 Cl8 107.1(5) . .
Cl9 C39 Cl8 103.2(7) . .
Cl2 C39 Cl8 18.3(6) . .
Cl7 C39 Cl1 7.9(6) . .
Cl9 C39 Cl1 122.3(7) . .
Cl2 C39 Cl1 111.3(3) . .
Cl8 C39 Cl1 106.7(4) . .
Cl7 C39 Cl3 100.9(5) . .
Cl9 C39 Cl3 14.5(7) . .
Cl2 C39 Cl3 119.0(6) . .
Cl8 C39 Cl3 106.1(8) . .
Cl1 C39 Cl3 108.3(4) . .
Cl7 C39 H39 111.0 . .
Cl9 C39 H39 96.6 . .
Cl2 C39 H39 105.8 . .
Cl8 C39 H39 123.6 . .
Cl1 C39 H39 105.8 . .
Cl3 C39 H39 105.8 . .
Cl12 C40 Cl11 117.9(7) . .
Cl12 C40 Cl6 115.1(5) . .
Cl11 C40 Cl6 70.0(5) . .
Cl12 C40 Cl4 93.9(5) . .
Cl11 C40 Cl4 40.1(5) . .
Cl6 C40 Cl4 109.3(3) . .
Cl12 C40 Cl5 14.9(4) . .
Cl11 C40 Cl5 132.3(5) . .
Cl6 C40 Cl5 113.3(2) . .
Cl4 C40 Cl5 107.9(2) . .
Cl12 C40 Cl10 110.4(5) . .
Cl11 C40 Cl10 101.0(6) . .
Cl6 C40 Cl10 33.2(2) . .
Cl4 C40 Cl10 141.2(4) . .
Cl5 C40 Cl10 100.6(3) . .
Cl12 C40 H40 119.6 . .
Cl11 C40 H40 114.9 . .
Cl6 C40 H40 108.8 . .
Cl4 C40 H40 108.8 . .
Cl5 C40 H40 108.8 . .
Cl10 C40 H40 85.6 . .

loop_
_geom_bond_atom_site_label_1
_geom_bond_atom_site_label_2
_geom_bond_distance
_geom_bond_site_symmetry_2
Cl1 C39 1.770(6) .
Cl2 C39 1.753(7) .
Cl3 C39 1.770(16) .
Cl7 C39 1.703(9) .
Cl8 C39 1.774(11) .
Cl9 C39 1.729(12) .
Cl4 C40 1.767(4) .
Cl5 C40 1.768(4) .
Cl6 C40 1.729(5) .
Cl10 C40 1.854(8) .
Cl11 C40 1.685(11) .
Cl12 C40 1.603(11) .
F1 C33 1.298(17) .
F2 C33 1.27(3) .
F3 C33 1.38(3) .
F7 C33 1.33(2) .
F8 C33 1.19(3) .
F9 C33 1.290(12) .
F4 C38 1.45(2) .
F6 C38 1.19(2) .
F10 C38 1.232(16) .
F11 C38 1.455(18) .
F5 C38 1.298(5) .
C1 C2 1.412(3) .
C1 C2 1.412(3) 2_655
C1 C32 1.492(5) .
C2 C3 1.435(4) .
C2 C11 1.446(4) .
C3 C4 1.355(4) .
C3 H3 0.9500 .
C4 C9 1.436(4) .
C4 C5 1.509(4) .
C5 C6 1.530(4) .
C5 C13 1.535(5) .
C5 H5 1.0000 .
C6 C7 1.414(4) .
C6 H6 0.9500 .
C7 C8 1.537(4) .
C7 H7 0.9500 .
C8 C9 1.501(4) .
C8 C14 1.547(4) .
C8 H8 1.0000 .
C9 C10 1.360(4) .
C10 C11 1.432(4) .
C10 H10 0.9500 .
C11 C12 1.408(3) .
C12 C11 1.408(3) 2_655
C12 C15 1.498(5) .
C13 C14 1.475(5) .
C13 H13A 0.9900 .
C13 H13B 0.9900 .
C14 H14A 0.9900 .
C14 H14B 0.9900 .
C15 C16 1.413(3) .
C15 C16 1.413(3) 2_655
C16 C17 1.426(4) .
C16 C25 1.443(4) .
C17 C18 1.358(4) .
C17 H17 0.9500 .
C18 C23 1.420(4) .
C18 C19 1.515(4) .
C19 C20 1.531(5) .
C19 C27 1.540(4) .
C19 H19 1.0000 .
C20 C21 1.424(5) .
C20 H20 0.9500 .
C21 C22 1.537(5) .
C21 H21 0.9500 .
C22 C23 1.514(4) .
C22 C28 1.525(5) .
C22 H22 1.0000 .
C23 C24 1.369(4) .
C24 C25 1.436(4) .
C24 H24 0.9500 .
C25 C26 1.403(3) .
C26 C25 1.403(3) 2_655
C26 C37 1.506(5) .
C27 C28 1.451(5) .
C27 H27A 0.9900 .
C27 H27B 0.9900 .
C28 H28A 0.9900 .
C28 H28B 0.9900 .
C29 C30 1.377(4) 2_655
C29 C30 1.377(4) .
C29 H29 0.9500 .
C30 C31 1.388(4) .
C30 C33 1.507(5) .
C31 C32 1.397(3) .
C31 H31 0.9500 .
C32 C31 1.397(3) 2_655
C34 C35 1.380(5) .
C34 C35 1.380(5) 2_655
C34 H34 0.9500 .
C35 C36 1.396(4) .
C35 C38 1.497(6) .
C36 C37 1.390(4) .
C36 H36 0.9500 .
C37 C36 1.390(4) 2_655
C39 H39 1.0000 .
C40 H40 1.0000 .

loop_
_geom_torsion_atom_site_label_1
_geom_torsion_atom_site_label_2
_geom_torsion_atom_site_label_3
_geom_torsion_atom_site_label_4
_geom_torsion
_geom_torsion_site_symmetry_1
_geom_torsion_site_symmetry_4
C2 C1 C2 C3 -177.0(3) 2_655 .
C32 C1 C2 C3 3.0(3) . .
C2 C1 C2 C11 0.17(16) 2_655 .
C32 C1 C2 C11 -179.83(16) . .
C1 C2 C3 C4 177.8(2) . .
C11 C2 C3 C4 0.5(4) . .
C2 C3 C4 C9 0.9(4) . .
C2 C3 C4 C5 -176.7(3) . .
C3 C4 C5 C6 -125.6(3) . .
C9 C4 C5 C6 56.6(3) . .
C3 C4 C5 C13 120.4(3) . .
C9 C4 C5 C13 -57.4(3) . .
C4 C5 C6 C7 -55.3(3) . .
C13 C5 C6 C7 58.8(3) . .
C5 C6 C7 C8 -0.6(4) . .
C6 C7 C8 C9 55.8(3) . .
C6 C7 C8 C14 -57.9(3) . .
C3 C4 C9 C10 -1.4(4) . .
C5 C4 C9 C10 176.5(2) . .
C3 C4 C9 C8 -179.3(2) . .
C5 C4 C9 C8 -1.4(3) . .
C7 C8 C9 C10 127.9(3) . .
C14 C8 C9 C10 -119.0(3) . .
C7 C8 C9 C4 -54.4(3) . .
C14 C8 C9 C4 58.7(3) . .
C4 C9 C10 C11 0.4(4) . .
C8 C9 C10 C11 178.0(3) . .
C9 C10 C11 C12 -177.4(2) . .
C9 C10 C11 C2 1.0(4) . .
C1 C2 C11 C12 -0.3(3) . .
C3 C2 C11 C12 177.0(2) . .
C1 C2 C11 C10 -178.8(2) . .
C3 C2 C11 C10 -1.5(4) . .
C10 C11 C12 C11 178.6(3) . 2_655
C2 C11 C12 C11 0.17(16) . 2_655
C10 C11 C12 C15 -1.4(3) . .
C2 C11 C12 C15 -179.83(16) . .
C4 C5 C13 C14 57.8(3) . .
C6 C5 C13 C14 -57.0(3) . .
C5 C13 C14 C8 -1.2(4) . .
C9 C8 C14 C13 -56.6(3) . .
C7 C8 C14 C13 58.0(3) . .
C11 C12 C15 C16 88.29(17) 2_655 .
C11 C12 C15 C16 -91.71(17) . .
C11 C12 C15 C16 -91.71(17) 2_655 2_655
C11 C12 C15 C16 88.29(17) . 2_655
C16 C15 C16 C17 -179.5(3) 2_655 .
C12 C15 C16 C17 0.5(3) . .
C16 C15 C16 C25 -0.45(17) 2_655 .
C12 C15 C16 C25 179.55(17) . .
C15 C16 C17 C18 178.3(2) . .
C25 C16 C17 C18 -0.8(4) . .
C16 C17 C18 C23 0.3(4) . .
C16 C17 C18 C19 -176.8(3) . .
C17 C18 C19 C20 -126.7(3) . .
C23 C18 C19 C20 56.0(3) . .
C17 C18 C19 C27 119.7(3) . .
C23 C18 C19 C27 -57.6(3) . .
C18 C19 C20 C21 -55.7(3) . .
C27 C19 C20 C21 57.7(3) . .
C19 C20 C21 C22 -0.3(4) . .
C20 C21 C22 C23 55.7(3) . .
C20 C21 C22 C28 -57.8(3) . .
C17 C18 C23 C24 0.6(4) . .
C19 C18 C23 C24 178.1(3) . .
C17 C18 C23 C22 -177.4(3) . .
C19 C18 C23 C22 0.1(3) . .
C28 C22 C23 C24 -120.1(3) . .
C21 C22 C23 C24 126.3(3) . .
C28 C22 C23 C18 57.7(3) . .
C21 C22 C23 C18 -55.9(3) . .
C18 C23 C24 C25 -0.9(4) . .
C22 C23 C24 C25 176.7(3) . .
C23 C24 C25 C26 -179.1(2) . .
C23 C24 C25 C16 0.4(4) . .
C15 C16 C25 C26 0.9(3) . .
C17 C16 C25 C26 180.0(2) . .
C15 C16 C25 C24 -178.7(2) . .
C17 C16 C25 C24 0.4(4) . .
C24 C25 C26 C25 179.1(3) . 2_655
C16 C25 C26 C25 -0.45(17) . 2_655
C24 C25 C26 C37 -0.9(3) . .
C16 C25 C26 C37 179.55(17) . .
C18 C19 C27 C28 57.5(3) . .
C20 C19 C27 C28 -57.3(3) . .
C19 C27 C28 C22 -0.3(4) . .
C23 C22 C28 C27 -56.6(3) . .
C21 C22 C28 C27 57.6(3) . .
C30 C29 C30 C31 0.1(2) 2_655 .
C30 C29 C30 C33 -179.4(4) 2_655 .
C29 C30 C31 C32 -0.3(4) . .
C33 C30 C31 C32 179.3(3) . .
C30 C31 C32 C31 0.1(2) . 2_655
C30 C31 C32 C1 -179.9(2) . .
C2 C1 C32 C31 -119.37(19) . .
C2 C1 C32 C31 60.63(19) 2_655 .
C2 C1 C32 C31 60.63(19) . 2_655
C2 C1 C32 C31 -119.37(19) 2_655 2_655
C29 C30 C33 F9 121.8(12) . .
C31 C30 C33 F9 -57.8(12) . .
C29 C30 C33 F7 4.8(16) . .
C31 C30 C33 F7 -174.8(15) . .
C29 C30 C33 F3 -136.4(13) . .
C31 C30 C33 F3 44.1(14) . .
C29 C30 C33 F2 -24(3) . .
C31 C30 C33 F2 157(3) . .
C29 C30 C33 F1 99.4(18) . .
C31 C30 C33 F1 -80.2(18) . .
C29 C30 C33 F8 -117(2) . .
C31 C30 C33 F8 63(2) . .
C35 C34 C35 C36 0.6(2) 2_655 .
C35 C34 C35 C38 178.5(4) 2_655 .
C34 C35 C36 C37 -1.2(4) . .
C38 C35 C36 C37 -179.1(3) . .
C35 C36 C37 C36 0.6(2) . 2_655
C35 C36 C37 C26 -179.4(2) . .
C25 C26 C37 C36 -83.82(19) 2_655 .
C25 C26 C37 C36 96.18(19) . .
C25 C26 C37 C36 96.18(19) 2_655 2_655
C25 C26 C37 C36 -83.82(19) . 2_655
C34 C35 C38 F6 55.1(17) . .
C36 C35 C38 F6 -127.0(17) . .
C34 C35 C38 F10 143(3) . .
C36 C35 C38 F10 -40(3) . .
C34 C35 C38 F5 -81.9(5) . .
C36 C35 C38 F5 96.0(5) . .
C34 C35 C38 F4 172.9(11) . .
C36 C35 C38 F4 -9.2(12) . .
C34 C35 C38 F11 29.4(14) . .
C36 C35 C38 F11 -152.7(14) . .
